data_7200326
loop_
_publ_author_name
'Xu, Guan-Cheng'
'Hua, Qin'
'Okamura, Taka-aki'
'Bai, Zheng-Shuai'
'Ding, Yu-Jie'
'Huang, Yong-Qing'
'Liu, Guang-Xiang'
'Sun, Wei-Yin'
'Ueyama, Norikazu'

_publ_section_title
;
 Cadmium(ii) coordination polymers with flexible tetradentate ligand
 1,2,4,5-tetrakis(imidazol-1-ylmethyl)benzene: anion effect and
 reversible anion exchange property
;
_journal_issue 2
_journal_name_full CrystEngComm
_journal_page_first 261
_journal_paper_doi 10.1039/b813220h
_journal_volume 11
_journal_year 2009
_chemical_formula_moiety 'C66 H70 Cd2 Cl4 N24 O18 '
_chemical_formula_sum 'C66 H70 Cd2 Cl4 N24 O18'
_chemical_formula_weight 1854.06
_chemical_name_common (Cd2(L)3)(ClO4)4-2(H2O)
_chemical_name_systematic
;
[Cd2(L)3](ClO4)4-2(H2O)
;
_space_group_IT_number 148
_symmetry_cell_setting trigonal
_symmetry_Int_Tables_number 148
_symmetry_space_group_name_Hall '-R 3'
_symmetry_space_group_name_H-M 'R -3 :H'
_atom_sites_solution_hydrogens geom
_atom_sites_solution_primary direct
_atom_sites_solution_secondary difmap
_audit_creation_date 'Sun Jul 1 15:34:41 2007'
_audit_creation_method SHELXL-97
_cell_angle_alpha 90.00
_cell_angle_beta 90.00
_cell_angle_gamma 120.00
_cell_formula_units_Z 3
_cell_length_a 21.297(6)
_cell_length_b 21.297(6)
_cell_length_c 15.380(4)
_cell_measurement_reflns_used 10219
_cell_measurement_temperature 200
_cell_measurement_theta_max 27.5
_cell_measurement_theta_min 3.2
_cell_volume 6041(3)
_computing_structure_refinement 'SHELXL-97 (Sheldrick, 1997)'
_computing_structure_solution 'SIR92 (Altomare et al., 1994)'
_diffrn_ambient_temperature 200
_diffrn_detector_area_resol_mean 10.00
_diffrn_measured_fraction_theta_full 0.999
_diffrn_measured_fraction_theta_max 0.999
_diffrn_measurement_device_type 'Rigaku RAXIS-RAPID Imaging Plate'
_diffrn_measurement_method \w
_diffrn_radiation_monochromator graphite
_diffrn_radiation_source 'fine-focus sealed tube'
_diffrn_radiation_type MoK\a
_diffrn_radiation_wavelength 0.71075
_diffrn_reflns_av_R_equivalents 0.0768
_diffrn_reflns_av_sigmaI/netI 0.0445
_diffrn_reflns_limit_h_max 27
_diffrn_reflns_limit_h_min -27
_diffrn_reflns_limit_k_max 23
_diffrn_reflns_limit_k_min -27
_diffrn_reflns_limit_l_max 19
_diffrn_reflns_limit_l_min -19
_diffrn_reflns_number 19292
_diffrn_reflns_theta_full 27.47
_diffrn_reflns_theta_max 27.47
_diffrn_reflns_theta_min 3.21
_exptl_absorpt_coefficient_mu 0.741
_exptl_absorpt_correction_T_max 0.928
_exptl_absorpt_correction_T_min 0.831
_exptl_absorpt_correction_type multi-scan
_exptl_absorpt_process_details '(Higashi, 1995)'
_exptl_crystal_colour colorless
_exptl_crystal_density_diffrn 1.529
_exptl_crystal_density_method 'not measured'
_exptl_crystal_description block
_exptl_crystal_F_000 2826
_exptl_crystal_size_max 0.200
_exptl_crystal_size_mid 0.200
_exptl_crystal_size_min 0.100
_refine_diff_density_max 0.735
_refine_diff_density_min -0.736
_refine_diff_density_rms 0.097
_refine_ls_extinction_method none
_refine_ls_goodness_of_fit_ref 1.073
_refine_ls_hydrogen_treatment constr
_refine_ls_matrix_type full
_refine_ls_number_parameters 203
_refine_ls_number_reflns 3071
_refine_ls_number_restraints 0
_refine_ls_restrained_S_all 1.073
_refine_ls_R_factor_all 0.0781
_refine_ls_R_factor_gt 0.0589
_refine_ls_shift/su_max 0.000
_refine_ls_shift/su_mean 0.000
_refine_ls_structure_factor_coef Fsqd
_refine_ls_weighting_details 'calc w=1/[\s^2^(Fo^2^)+(0.0377P)^2^+53.1093P] where P=(Fo^2^+2Fc^2^)/3'
_refine_ls_weighting_scheme calc
_refine_ls_wR_factor_gt 0.1175
_refine_ls_wR_factor_ref 0.1249
_reflns_number_gt 2429
_reflns_number_total 3071
_reflns_threshold_expression I>2\s(I)
_cod_data_source_file b813220h.txt
_cod_data_source_block 2
_cod_original_sg_symbol_H-M 'R -3'
_cod_database_code 7200326

loop_
_symmetry_equiv_pos_as_xyz
'x, y, z'
'-y, x-y, z'
'-x+y, -x, z'
'x+2/3, y+1/3, z+1/3'
'-y+2/3, x-y+1/3, z+1/3'
'-x+y+2/3, -x+1/3, z+1/3'
'x+1/3, y+2/3, z+2/3'
'-y+1/3, x-y+2/3, z+2/3'
'-x+y+1/3, -x+2/3, z+2/3'
'-x, -y, -z'
'y, -x+y, -z'
'x-y, x, -z'
'-x+2/3, -y+1/3, -z+1/3'
'y+2/3, -x+y+1/3, -z+1/3'
'x-y+2/3, x+1/3, -z+1/3'
'-x+1/3, -y+2/3, -z+2/3'
'y+1/3, -x+y+2/3, -z+2/3'
'x-y+1/3, x+2/3, -z+2/3'

loop_
_atom_site_label
_atom_site_type_symbol
_atom_site_fract_x
_atom_site_fract_y
_atom_site_fract_z
_atom_site_U_iso_or_equiv
_atom_site_adp_type
_atom_site_occupancy
_atom_site_symmetry_multiplicity
_atom_site_calc_flag
_atom_site_refinement_flags
_atom_site_disorder_assembly
_atom_site_disorder_group
Cd1 Cd 0.0000 0.0000 0.0000 0.0311(2) Uani 1 6 d S . .
Cd2 Cd 0.0000 0.0000 0.5000 0.01775(17) Uani 1 6 d S . .
Cl1 Cl 0.03338(10) 0.30176(10) 0.44918(12) 0.0456(4) Uani 0.67 1 d P . .
O1 O 0.1555(10) 0.3115(10) 0.3781(13) 0.045(5) Uani 0.17 1 d P . .
O2 O -0.0783(10) 0.2095(10) 0.5565(11) 0.033(4) Uani 0.17 1 d P . .
O11 O 0.0768(5) 0.2708(5) 0.4281(5) 0.106(3) Uani 0.67 1 d P . .
O12 O -0.0277(4) 0.2485(4) 0.4973(6) 0.093(2) Uani 0.67 1 d P . .
O13 O 0.0102(5) 0.3194(4) 0.3754(4) 0.100(3) Uani 0.67 1 d P . .
O14 O 0.0716(3) 0.3632(3) 0.5017(4) 0.0660(17) Uani 0.67 1 d P . .
N11 N 0.16292(17) -0.01305(17) 0.1713(2) 0.0258(7) Uani 1 1 d . . .
N12 N 0.07117(18) -0.03158(18) 0.0875(2) 0.0330(8) Uani 1 1 d . . .
N21 N 0.20934(17) 0.13412(18) 0.3568(2) 0.0269(7) Uani 1 1 d . . .
N22 N 0.09889(17) 0.07910(17) 0.4118(2) 0.0254(7) Uani 1 1 d . . .
C1 C 0.28033(19) 0.0985(2) 0.1991(2) 0.0251(8) Uani 1 1 d . . .
C2 C 0.30902(19) 0.1594(2) 0.2530(2) 0.0256(8) Uani 1 1 d . . .
C3 C 0.3611(2) 0.2262(2) 0.2193(3) 0.0271(8) Uani 1 1 d . . .
H1 H 0.3802 0.2676 0.2560 0.033 Uiso 1 1 calc R . .
C11 C 0.2257(2) 0.0230(2) 0.2303(3) 0.0307(9) Uani 1 1 d . . .
H2 H 0.2496 -0.0066 0.2345 0.037 Uiso 1 1 calc R . .
H3 H 0.2086 0.0262 0.2891 0.037 Uiso 1 1 calc R . .
C12 C 0.1229(2) 0.0146(2) 0.1388(3) 0.0338(10) Uani 1 1 d . . .
H4 H 0.1312 0.0618 0.1516 0.041 Uiso 1 1 calc R . .
C13 C 0.0778(3) -0.0926(2) 0.0875(3) 0.0412(11) Uani 1 1 d . . .
H5 H 0.0476 -0.1357 0.0560 0.049 Uiso 1 1 calc R . .
C14 C 0.1338(2) -0.0820(2) 0.1393(3) 0.0400(11) Uani 1 1 d . . .
H6 H 0.1497 -0.1156 0.1509 0.048 Uiso 1 1 calc R . .
C21 C 0.2867(2) 0.1567(2) 0.3471(2) 0.0313(9) Uani 1 1 d . . .
H7 H 0.2967 0.1223 0.3793 0.038 Uiso 1 1 calc R . .
H8 H 0.3164 0.2052 0.3735 0.038 Uiso 1 1 calc R . .
C22 C 0.1641(2) 0.0872(2) 0.4175(2) 0.0260(8) Uani 1 1 d . . .
H9 H 0.1778 0.0632 0.4589 0.031 Uiso 1 1 calc R . .
C23 C 0.1025(2) 0.1234(3) 0.3438(3) 0.0350(10) Uani 1 1 d . . .
H10 H 0.0633 0.1292 0.3240 0.042 Uiso 1 1 calc R . .
C24 C 0.1701(2) 0.1574(3) 0.3098(3) 0.0377(10) Uani 1 1 d . . .
H11 H 0.1871 0.1907 0.2626 0.045 Uiso 1 1 calc R . .

loop_
_atom_site_aniso_label
_atom_site_aniso_U_11
_atom_site_aniso_U_22
_atom_site_aniso_U_33
_atom_site_aniso_U_23
_atom_site_aniso_U_13
_atom_site_aniso_U_12
Cd1 0.0225(2) 0.0225(2) 0.0482(5) 0.000 0.000 0.01125(12)
Cd2 0.0176(2) 0.0176(2) 0.0181(3) 0.000 0.000 0.00878(11)
Cl1 0.0504(11) 0.0488(10) 0.0516(11) -0.0069(8) -0.0094(8) 0.0352(9)
O1 0.039(11) 0.028(10) 0.055(12) -0.011(9) 0.013(9) 0.009(8)
O2 0.041(10) 0.040(10) 0.032(9) -0.010(8) -0.011(8) 0.031(9)
O11 0.151(8) 0.154(8) 0.092(5) 0.022(5) 0.020(5) 0.136(7)
O12 0.064(4) 0.058(4) 0.136(7) -0.037(4) -0.012(5) 0.014(4)
O13 0.174(8) 0.122(6) 0.074(4) -0.055(4) -0.055(5) 0.126(6)
O14 0.065(4) 0.046(3) 0.068(4) 0.010(3) -0.025(3) 0.014(3)
N11 0.0206(16) 0.0225(16) 0.0314(18) 0.0012(14) 0.0030(13) 0.0086(13)
N12 0.0252(18) 0.0259(18) 0.047(2) -0.0051(16) -0.0050(16) 0.0122(15)
N21 0.0232(17) 0.0306(18) 0.0230(17) 0.0021(14) 0.0054(13) 0.0105(15)
N22 0.0246(17) 0.0280(17) 0.0249(16) 0.0024(14) 0.0035(13) 0.0142(14)
C1 0.0169(17) 0.028(2) 0.027(2) 0.0018(16) 0.0015(15) 0.0090(16)
C2 0.0157(17) 0.035(2) 0.0223(18) -0.0001(16) 0.0021(14) 0.0098(16)
C3 0.0210(19) 0.030(2) 0.028(2) -0.0037(16) -0.0003(16) 0.0111(17)
C11 0.026(2) 0.029(2) 0.028(2) 0.0007(17) 0.0013(17) 0.0069(17)
C12 0.034(2) 0.023(2) 0.045(3) 0.0005(18) 0.0013(19) 0.0143(18)
C13 0.041(3) 0.027(2) 0.058(3) -0.011(2) -0.015(2) 0.018(2)
C14 0.040(3) 0.031(2) 0.055(3) -0.012(2) -0.010(2) 0.022(2)
C21 0.0188(19) 0.042(2) 0.024(2) 0.0001(18) 0.0048(15) 0.0086(18)
C22 0.025(2) 0.029(2) 0.0221(19) 0.0035(16) 0.0041(16) 0.0120(17)
C23 0.032(2) 0.049(3) 0.029(2) 0.0143(19) 0.0075(18) 0.024(2)
C24 0.040(3) 0.044(3) 0.032(2) 0.014(2) 0.0074(19) 0.023(2)

loop_
_atom_type_symbol
_atom_type_description
_atom_type_scat_dispersion_real
_atom_type_scat_dispersion_imag
_atom_type_scat_source
Cd Cd -0.8075 1.2024 'International Tables Vol C Tables 4.2.6.8 and 6.1.1.4'
Cl Cl 0.1484 0.1585 'International Tables Vol C Tables 4.2.6.8 and 6.1.1.4'
O O 0.0106 0.0060 'International Tables Vol C Tables 4.2.6.8 and 6.1.1.4'
N N 0.0061 0.0033 'International Tables Vol C Tables 4.2.6.8 and 6.1.1.4'
C C 0.0033 0.0016 'International Tables Vol C Tables 4.2.6.8 and 6.1.1.4'
H H 0.0000 0.0000 'International Tables Vol C Tables 4.2.6.8 and 6.1.1.4'

loop_
_geom_angle_atom_site_label_1
_geom_angle_atom_site_label_2
_geom_angle_atom_site_label_3
_geom_angle
_geom_angle_site_symmetry_1
_geom_angle_site_symmetry_3
_geom_angle_publ_flag
N12 Cd1 N12 89.23(12) 3 11 ?
N12 Cd1 N12 89.23(12) 3 10 ?
N12 Cd1 N12 90.77(12) 11 10 ?
N12 Cd1 N12 90.77(12) 3 . ?
N12 Cd1 N12 89.23(12) 11 . ?
N12 Cd1 N12 180.0 10 . ?
N12 Cd1 N12 90.77(12) 3 2 ?
N12 Cd1 N12 180.0 11 2 ?
N12 Cd1 N12 89.23(12) 10 2 ?
N12 Cd1 N12 90.77(12) . 2 ?
N12 Cd1 N12 180.0 3 12 ?
N12 Cd1 N12 90.77(12) 11 12 ?
N12 Cd1 N12 90.77(12) 10 12 ?
N12 Cd1 N12 89.23(12) . 12 ?
N12 Cd1 N12 89.23(12) 2 12 ?
N22 Cd2 N22 89.78(11) 10_556 2 ?
N22 Cd2 N22 180.00(15) 10_556 . ?
N22 Cd2 N22 90.22(11) 2 . ?
N22 Cd2 N22 89.78(11) 10_556 3 ?
N22 Cd2 N22 90.23(11) 2 3 ?
N22 Cd2 N22 90.22(11) . 3 ?
N22 Cd2 N22 90.23(11) 10_556 12_556 ?
N22 Cd2 N22 89.77(11) 2 12_556 ?
N22 Cd2 N22 89.77(11) . 12_556 ?
N22 Cd2 N22 180.00(10) 3 12_556 ?
N22 Cd2 N22 90.23(11) 10_556 11_556 ?
N22 Cd2 N22 180.0 2 11_556 ?
N22 Cd2 N22 89.77(11) . 11_556 ?
N22 Cd2 N22 89.77(11) 3 11_556 ?
N22 Cd2 N22 90.22(11) 12_556 11_556 ?
O13 Cl1 O14 110.2(4) . . ?
O13 Cl1 O11 110.4(4) . . ?
O14 Cl1 O11 111.0(5) . . ?
O13 Cl1 O12 109.7(5) . . ?
O14 Cl1 O12 108.3(4) . . ?
O11 Cl1 O12 107.2(5) . . ?
O1 O1 O11 130(2) 16 . ?
O1 O1 O2 127.3(19) 16 11_556 ?
O11 O1 O2 102.7(12) . 11_556 ?
O12 O2 O1 170.7(14) . 12_556 ?
Cl1 O11 O1 126.4(9) . . ?
O2 O12 Cl1 167.3(9) . . ?
C12 N11 C14 106.8(3) . . ?
C12 N11 C11 127.3(3) . . ?
C14 N11 C11 125.9(4) . . ?
C12 N12 C13 105.3(4) . . ?
C12 N12 Cd1 123.2(3) . . ?
C13 N12 Cd1 130.8(3) . . ?
C22 N21 C24 107.0(3) . . ?
C22 N21 C21 125.3(3) . . ?
C24 N21 C21 127.7(3) . . ?
C22 N22 C23 105.4(3) . . ?
C22 N22 Cd2 124.3(3) . . ?
C23 N22 Cd2 130.2(3) . . ?
C3 C1 C2 118.3(3) 13 . ?
C3 C1 C11 118.6(3) 13 . ?
C2 C1 C11 123.0(3) . . ?
C3 C2 C1 118.9(3) . . ?
C3 C2 C21 117.9(4) . . ?
C1 C2 C21 123.2(3) . . ?
C1 C3 C2 122.8(4) 13 . ?
C1 C3 H1 118.6 13 . ?
C2 C3 H1 118.6 . . ?
N11 C11 C1 111.9(3) . . ?
N11 C11 H2 109.2 . . ?
C1 C11 H2 109.2 . . ?
N11 C11 H3 109.2 . . ?
C1 C11 H3 109.2 . . ?
H2 C11 H3 107.9 . . ?
N12 C12 N11 111.9(4) . . ?
N12 C12 H4 124.1 . . ?
N11 C12 H4 124.1 . . ?
C14 C13 N12 109.9(4) . . ?
C14 C13 H5 125.0 . . ?
N12 C13 H5 125.0 . . ?
C13 C14 N11 106.2(4) . . ?
C13 C14 H6 126.9 . . ?
N11 C14 H6 126.9 . . ?
N21 C21 C2 112.8(3) . . ?
N21 C21 H7 109.0 . . ?
C2 C21 H7 109.0 . . ?
N21 C21 H8 109.0 . . ?
C2 C21 H8 109.0 . . ?
H7 C21 H8 107.8 . . ?
N22 C22 N21 111.5(3) . . ?
N22 C22 H9 124.2 . . ?
N21 C22 H9 124.2 . . ?
C24 C23 N22 109.7(4) . . ?
C24 C23 H10 125.2 . . ?
N22 C23 H10 125.2 . . ?
C23 C24 N21 106.3(4) . . ?
C23 C24 H11 126.8 . . ?
N21 C24 H11 126.8 . . ?

loop_
_geom_bond_atom_site_label_1
_geom_bond_atom_site_label_2
_geom_bond_distance
_geom_bond_site_symmetry_2
_geom_bond_publ_flag
Cd1 N12 2.362(4) 3 ?
Cd1 N12 2.362(4) 11 ?
Cd1 N12 2.362(4) 10 ?
Cd1 N12 2.362(4) . ?
Cd1 N12 2.362(4) 2 ?
Cd1 N12 2.362(4) 12 ?
Cd2 N22 2.359(3) 10_556 ?
Cd2 N22 2.359(3) 2 ?
Cd2 N22 2.359(3) . ?
Cd2 N22 2.359(3) 3 ?
Cd2 N22 2.359(3) 12_556 ?
Cd2 N22 2.359(3) 11_556 ?
Cl1 O13 1.362(7) . ?
Cl1 O14 1.400(6) . ?
Cl1 O11 1.415(7) . ?
Cl1 O12 1.432(8) . ?
O1 O1 1.60(4) 16 ?
O1 O11 1.64(2) . ?
O1 O2 1.78(3) 11_556 ?
O2 O12 1.336(19) . ?
O2 O1 1.78(3) 12_556 ?
N11 C12 1.350(5) . ?
N11 C14 1.368(5) . ?
N11 C11 1.475(5) . ?
N12 C12 1.312(5) . ?
N12 C13 1.375(5) . ?
N21 C22 1.354(5) . ?
N21 C24 1.372(5) . ?
N21 C21 1.474(5) . ?
N22 C22 1.314(5) . ?
N22 C23 1.386(5) . ?
C1 C3 1.392(5) 13 ?
C1 C2 1.397(5) . ?
C1 C11 1.515(5) . ?
C2 C3 1.394(5) . ?
C2 C21 1.516(5) . ?
C3 C1 1.392(5) 13 ?
C3 H1 0.9500 . ?
C11 H2 0.9900 . ?
C11 H3 0.9900 . ?
C12 H4 0.9500 . ?
C13 C14 1.356(6) . ?
C13 H5 0.9500 . ?
C14 H6 0.9500 . ?
C21 H7 0.9900 . ?
C21 H8 0.9900 . ?
C22 H9 0.9500 . ?
C23 C24 1.353(6) . ?
C23 H10 0.9500 . ?
C24 H11 0.9500 . ?

loop_
_geom_torsion_atom_site_label_1
_geom_torsion_atom_site_label_2
_geom_torsion_atom_site_label_3
_geom_torsion_atom_site_label_4
_geom_torsion
_geom_torsion_site_symmetry_1
_geom_torsion_site_symmetry_2
_geom_torsion_site_symmetry_3
_geom_torsion_site_symmetry_4
_geom_torsion_publ_flag
O13 Cl1 O11 O1 64.4(12) . . . . ?
O14 Cl1 O11 O1 -58.1(12) . . . . ?
O12 Cl1 O11 O1 -176.2(11) . . . . ?
O1 O1 O11 Cl1 -52(3) 16 . . . ?
O2 O1 O11 Cl1 133.1(10) 11_556 . . . ?
O13 Cl1 O12 O2 -125(4) . . . . ?
O14 Cl1 O12 O2 -4(5) . . . . ?
O11 Cl1 O12 O2 115(4) . . . . ?
N12 Cd1 N12 C12 -110.4(3) 3 . . . ?
N12 Cd1 N12 C12 160.3(4) 11 . . . ?
N12 Cd1 N12 C12 -19.7(4) 2 . . . ?
N12 Cd1 N12 C12 69.6(3) 12 . . . ?
N12 Cd1 N12 C13 81.2(5) 3 . . . ?
N12 Cd1 N12 C13 -8.0(4) 11 . . . ?
N12 Cd1 N12 C13 172.0(4) 2 . . . ?
N12 Cd1 N12 C13 -98.8(5) 12 . . . ?
N22 Cd2 N22 C22 -170.4(3) 2 . . . ?
N22 Cd2 N22 C22 -80.1(4) 3 . . . ?
N22 Cd2 N22 C22 99.8(4) 12_556 . . . ?
N22 Cd2 N22 C22 9.6(3) 11_556 . . . ?
N22 Cd2 N22 C23 7.0(4) 2 . . . ?
N22 Cd2 N22 C23 97.2(3) 3 . . . ?
N22 Cd2 N22 C23 -82.8(3) 12_556 . . . ?
N22 Cd2 N22 C23 -173.0(4) 11_556 . . . ?
C3 C1 C2 C3 0.5(6) 13 . . . ?
C11 C1 C2 C3 177.6(4) . . . . ?
C3 C1 C2 C21 -179.1(4) 13 . . . ?
C11 C1 C2 C21 -2.1(6) . . . . ?
C1 C2 C3 C1 -0.5(6) . . . 13 ?
C21 C2 C3 C1 179.1(4) . . . 13 ?
C12 N11 C11 C1 -48.6(5) . . . . ?
C14 N11 C11 C1 131.9(4) . . . . ?
C3 C1 C11 N11 -52.3(5) 13 . . . ?
C2 C1 C11 N11 130.7(4) . . . . ?
C13 N12 C12 N11 0.6(5) . . . . ?
Cd1 N12 C12 N11 -170.3(3) . . . . ?
C14 N11 C12 N12 -0.9(5) . . . . ?
C11 N11 C12 N12 179.4(4) . . . . ?
C12 N12 C13 C14 0.0(6) . . . . ?
Cd1 N12 C13 C14 169.9(3) . . . . ?
N12 C13 C14 N11 -0.5(6) . . . . ?
C12 N11 C14 C13 0.9(5) . . . . ?
C11 N11 C14 C13 -179.5(4) . . . . ?
C22 N21 C21 C2 137.6(4) . . . . ?
C24 N21 C21 C2 -44.7(6) . . . . ?
C3 C2 C21 N21 117.6(4) . . . . ?
C1 C2 C21 N21 -62.7(5) . . . . ?
C23 N22 C22 N21 -0.1(5) . . . . ?
Cd2 N22 C22 N21 177.8(2) . . . . ?
C24 N21 C22 N22 0.1(5) . . . . ?
C21 N21 C22 N22 178.2(3) . . . . ?
C22 N22 C23 C24 0.1(5) . . . . ?
Cd2 N22 C23 C24 -177.7(3) . . . . ?
N22 C23 C24 N21 0.0(5) . . . . ?
C22 N21 C24 C23 -0.1(5) . . . . ?
C21 N21 C24 C23 -178.1(4) . . . . ?
